data_6000154
loop_
_publ_author_name
'Saadi, M.'
'Dion, C.'
'Abraham, F.'

_publ_section_title
;
 Synthesis and crystal structure of the pentahydrated uranyl orthovanadate
 (UO2)(3)(VO4)(2) 5H(2)O, precursor for the new (UO2)(3)(VO4)(2)
 uranyl-vanadate
;
_journal_name_full 'Journal of Solid State Chemistry'
_journal_page_first 72
_journal_page_last 80
_journal_paper_doi 10.1006/jssc.1999.8549
_journal_volume 150
_journal_year 2000
_chemical_formula_sum 'H10 O19 U3 V2'
_space_group_name_H-M_alt 'C m c m'
_cell_angle_alpha 90.000
_cell_angle_beta 90.000
_cell_angle_gamma 90.000
_cell_length_a 17.9780
_cell_length_b 13.5610
_cell_length_c 7.1630
_cell_volume 1746.34
_cod_database_code 6000154

loop_
_atom_site_label
_atom_site_fract_x
_atom_site_fract_y
_atom_site_fract_z
? ? ? ?
